data_4113471
loop_
_publ_author_name
'Thomas M\"uller'
'Christian Bauch'
'Markus Ostermeier'
'Michael Bolte'
'Norbert Auner'

_publ_section_title
;
 Norbornyl Cations of Group 14 Elements
;
_journal_name_full 'Journal of the American Chemical Society'
_journal_page_first 2158
_journal_page_last 2168
_journal_paper_doi 10.1021/ja021234g
_journal_volume 125
_journal_year 2003
_chemical_formula_sum 'C36 H22 B F20 N Pb'
_chemical_formula_weight 1066.55
_chemical_name_systematic ?
_space_group_IT_number 61
_symmetry_cell_setting orthorhombic
_symmetry_space_group_name_Hall '-P 2ac 2ab'
_symmetry_space_group_name_H-M 'P b c a'
_atom_sites_solution_hydrogens geom
_atom_sites_solution_primary direct
_atom_sites_solution_secondary difmap
_audit_creation_method SHELXL-97
_cell_angle_alpha 90.00
_cell_angle_beta 90.00
_cell_angle_gamma 90.00
_cell_formula_units_Z 8
_cell_length_a 17.1043(5)
_cell_length_b 19.7079(6)
_cell_length_c 22.3659(8)
_cell_measurement_reflns_used 84917
_cell_measurement_temperature 173(2)
_cell_measurement_theta_max 29.7
_cell_measurement_theta_min 2.1
_cell_volume 7539.3(4)
_computing_cell_refinement 'X-Area (Stoe & Cie, 2001)'
_computing_data_collection 'X-Area (Stoe & Cie, 2001)'
_computing_data_reduction 'X-Area (Stoe & Cie, 2001)'
_computing_molecular_graphics 'XP in SHELXTL-Plus (Sheldrick, 1991)'
_computing_structure_refinement 'SHELXL97 (Sheldrick, 1997) '
_computing_structure_solution 'SHELXS97 (Sheldrick, 1990) '
_diffrn_ambient_temperature 173(2)
_diffrn_measured_fraction_theta_full 0.984
_diffrn_measured_fraction_theta_max 0.984
_diffrn_measurement_device_type 'STOE IPDS II two-circle-diffractometer'
_diffrn_measurement_method \w
_diffrn_radiation_monochromator graphite
_diffrn_radiation_source 'fine-focus sealed tube'
_diffrn_radiation_type MoK\a
_diffrn_radiation_wavelength 0.71073
_diffrn_reflns_av_R_equivalents 0.0654
_diffrn_reflns_av_sigmaI/netI 0.0287
_diffrn_reflns_limit_h_max 23
_diffrn_reflns_limit_h_min -23
_diffrn_reflns_limit_k_max 27
_diffrn_reflns_limit_k_min -27
_diffrn_reflns_limit_l_max 31
_diffrn_reflns_limit_l_min -31
_diffrn_reflns_number 127615
_diffrn_reflns_theta_full 29.94
_diffrn_reflns_theta_max 29.94
_diffrn_reflns_theta_min 2.26
_exptl_absorpt_coefficient_mu 4.603
_exptl_absorpt_correction_T_max 0.4750
_exptl_absorpt_correction_T_min 0.3119
_exptl_absorpt_correction_type empirical
_exptl_absorpt_process_details 'MULABS (Spek, 1990; Blessing, 1995)'
_exptl_crystal_colour colourless
_exptl_crystal_density_diffrn 1.879
_exptl_crystal_description block
_exptl_crystal_F_000 4096
_exptl_crystal_size_max 0.33
_exptl_crystal_size_mid 0.24
_exptl_crystal_size_min 0.19
_refine_diff_density_max 0.608
_refine_diff_density_min -2.022
_refine_diff_density_rms 0.088
_refine_ls_extinction_method none
_refine_ls_goodness_of_fit_ref 1.021
_refine_ls_hydrogen_treatment mixed
_refine_ls_matrix_type full
_refine_ls_number_parameters 533
_refine_ls_number_reflns 10755
_refine_ls_number_restraints 0
_refine_ls_restrained_S_all 1.021
_refine_ls_R_factor_all 0.0592
_refine_ls_R_factor_gt 0.0353
_refine_ls_shift/su_max 0.001
_refine_ls_shift/su_mean 0.000
_refine_ls_structure_factor_coef Fsqd
_refine_ls_weighting_details 'calc w=1/[\s^2^(Fo^2^)+(0.0447P)^2^+0.0000P] where P=(Fo^2^+2Fc^2^)/3'
_refine_ls_weighting_scheme calc
_refine_ls_wR_factor_gt 0.0780
_refine_ls_wR_factor_ref 0.0844
_reflns_number_gt 7553
_reflns_number_total 10755
_reflns_threshold_expression I>2\s(I)
_cod_data_source_file ja021234g.cif
_cod_data_source_block JA021234G
_cod_database_code 4113471

loop_
_symmetry_equiv_pos_as_xyz
'x, y, z'
'-x+1/2, -y, z+1/2'
'-x, y+1/2, -z+1/2'
'x+1/2, -y+1/2, -z'
'-x, -y, -z'
'x-1/2, y, -z-1/2'
'x, -y-1/2, z-1/2'
'-x-1/2, y-1/2, z'

loop_
_atom_site_label
_atom_site_type_symbol
_atom_site_fract_x
_atom_site_fract_y
_atom_site_fract_z
_atom_site_U_iso_or_equiv
_atom_site_adp_type
_atom_site_occupancy
_atom_site_symmetry_multiplicity
_atom_site_calc_flag
_atom_site_refinement_flags
Pb1 Pb 0.222950(8) 0.505442(6) 0.556732(6) 0.04477(5) Uani 1 1 d .
C1 C 0.2541(3) 0.60183(19) 0.60250(16) 0.0489(8) Uani 1 1 d .
H1A H 0.2113 0.6352 0.5975 0.059 Uiso 1 1 calc R
H1B H 0.2613 0.5935 0.6458 0.059 Uiso 1 1 calc R
C2 C 0.3292(3) 0.62984(19) 0.57580(17) 0.0525(9) Uani 1 1 d .
H2 H 0.3449 0.6728 0.5964 0.063 Uiso 1 1 calc R
C3 C 0.3953(3) 0.5773(2) 0.57894(18) 0.0565(9) Uani 1 1 d .
H3A H 0.4472 0.5996 0.5812 0.068 Uiso 1 1 calc R
H3B H 0.3889 0.5469 0.6138 0.068 Uiso 1 1 calc R
C4 C 0.3855(2) 0.53945(19) 0.52108(16) 0.0491(8) Uani 1 1 d .
H4 H 0.4065 0.4957 0.5134 0.059 Uiso 1 1 calc R
C5 C 0.3438(2) 0.57498(18) 0.48211(16) 0.0476(8) Uani 1 1 d .
H5 H 0.3313 0.5599 0.4429 0.057 Uiso 1 1 calc R
C6 C 0.3185(3) 0.64208(18) 0.50783(17) 0.0520(9) Uani 1 1 d .
H6A H 0.2634 0.6523 0.4979 0.062 Uiso 1 1 calc R
H6B H 0.3522 0.6796 0.4935 0.062 Uiso 1 1 calc R
C7 C 0.1443(3) 0.5072(2) 0.4779(2) 0.0632(11) Uani 1 1 d .
H7A H 0.1761 0.5124 0.4412 0.076 Uiso 1 1 calc R
H7B H 0.1164 0.4633 0.4752 0.076 Uiso 1 1 calc R
C8 C 0.0855(3) 0.5634(3) 0.4807(3) 0.0827(15) Uani 1 1 d .
H8A H 0.0523 0.5620 0.4450 0.124 Uiso 1 1 calc R
H8B H 0.1128 0.6072 0.4824 0.124 Uiso 1 1 calc R
H8C H 0.0531 0.5580 0.5165 0.124 Uiso 1 1 calc R
C9 C 0.2645(3) 0.40564(19) 0.5892(2) 0.0571(10) Uani 1 1 d .
H9A H 0.3210 0.4012 0.5806 0.068 Uiso 1 1 calc R
H9B H 0.2574 0.4033 0.6331 0.068 Uiso 1 1 calc R
C10 C 0.2212(4) 0.3474(2) 0.5604(2) 0.0746(14) Uani 1 1 d .
H10A H 0.2414 0.3043 0.5759 0.112 Uiso 1 1 calc R
H10B H 0.2287 0.3490 0.5169 0.112 Uiso 1 1 calc R
H10C H 0.1653 0.3509 0.5696 0.112 Uiso 1 1 calc R
N1 N 0.1097(3) 0.49797(19) 0.6276(2) 0.0710(10) Uani 1 1 d .
C11 C 0.0720(2) 0.49568(18) 0.6686(2) 0.0565(9) Uani 1 1 d .
C12 C 0.0238(3) 0.4920(2) 0.7217(3) 0.0765(15) Uani 1 1 d .
H12A H -0.0313 0.4966 0.7105 0.115 Uiso 1 1 calc R
H12B H 0.0382 0.5287 0.7492 0.115 Uiso 1 1 calc R
H12C H 0.0319 0.4481 0.7415 0.115 Uiso 1 1 calc R
B1 B 0.3678(2) 0.73580(15) 0.80209(14) 0.0300(6) Uani 1 1 d .
C21 C 0.43332(18) 0.73808(14) 0.74746(14) 0.0344(6) Uani 1 1 d .
C22 C 0.4362(2) 0.78278(16) 0.69978(14) 0.0384(7) Uani 1 1 d .
C23 C 0.4944(2) 0.7821(2) 0.65641(15) 0.0487(8) Uani 1 1 d .
C24 C 0.5532(2) 0.7355(2) 0.65960(18) 0.0532(9) Uani 1 1 d .
C25 C 0.5554(2) 0.6914(2) 0.70729(18) 0.0510(9) Uani 1 1 d .
C26 C 0.4969(2) 0.69410(17) 0.74937(16) 0.0414(7) Uani 1 1 d .
F22 F 0.38162(12) 0.83180(10) 0.69261(8) 0.0450(4) Uani 1 1 d .
F23 F 0.49264(16) 0.82784(14) 0.61168(10) 0.0668(7) Uani 1 1 d .
F24 F 0.60970(15) 0.73412(16) 0.61788(12) 0.0749(8) Uani 1 1 d .
F25 F 0.61370(14) 0.64564(14) 0.71255(13) 0.0712(7) Uani 1 1 d .
F26 F 0.50313(12) 0.65002(10) 0.79592(10) 0.0487(5) Uani 1 1 d .
C31 C 0.28779(17) 0.77896(13) 0.78443(13) 0.0308(6) Uani 1 1 d .
C32 C 0.24874(19) 0.76396(14) 0.73124(13) 0.0328(6) Uani 1 1 d .
C33 C 0.18037(19) 0.79400(15) 0.71282(13) 0.0355(6) Uani 1 1 d .
C34 C 0.14698(18) 0.84305(15) 0.74818(15) 0.0372(6) Uani 1 1 d .
C35 C 0.18129(18) 0.85887(14) 0.80208(14) 0.0349(6) Uani 1 1 d .
C36 C 0.24954(18) 0.82664(14) 0.81940(13) 0.0308(5) Uani 1 1 d .
F32 F 0.27896(12) 0.71672(9) 0.69413(8) 0.0409(4) Uani 1 1 d .
F33 F 0.14620(12) 0.77575(11) 0.66103(9) 0.0476(5) Uani 1 1 d .
F34 F 0.08054(12) 0.87348(11) 0.73093(10) 0.0517(5) Uani 1 1 d .
F35 F 0.14748(11) 0.90570(10) 0.83794(9) 0.0463(5) Uani 1 1 d .
F36 F 0.27676(11) 0.84436(9) 0.87386(8) 0.0375(4) Uani 1 1 d .
C41 C 0.33060(18) 0.65951(13) 0.81362(13) 0.0320(6) Uani 1 1 d .
C42 C 0.33117(19) 0.60515(14) 0.77436(14) 0.0357(6) Uani 1 1 d .
C43 C 0.2870(2) 0.54683(15) 0.78119(16) 0.0422(7) Uani 1 1 d .
C44 C 0.2396(2) 0.54024(15) 0.83054(17) 0.0425(8) Uani 1 1 d .
C45 C 0.23763(19) 0.59225(16) 0.87210(15) 0.0389(7) Uani 1 1 d .
C46 C 0.28181(19) 0.64939(14) 0.86265(13) 0.0352(6) Uani 1 1 d .
F42 F 0.37597(12) 0.60617(9) 0.72403(8) 0.0415(4) Uani 1 1 d .
F43 F 0.28930(15) 0.49729(9) 0.73966(11) 0.0556(6) Uani 1 1 d .
F44 F 0.19443(15) 0.48519(10) 0.83735(11) 0.0579(6) Uani 1 1 d .
F45 F 0.19149(14) 0.58615(11) 0.92064(10) 0.0532(5) Uani 1 1 d .
F46 F 0.27457(11) 0.69928(9) 0.90393(8) 0.0407(4) Uani 1 1 d .
C51 C 0.41791(17) 0.76642(14) 0.85883(13) 0.0314(6) Uani 1 1 d .
C52 C 0.44129(18) 0.83413(15) 0.85779(13) 0.0332(6) Uani 1 1 d .
C53 C 0.4897(2) 0.86402(16) 0.89960(15) 0.0397(7) Uani 1 1 d .
C54 C 0.5182(2) 0.82549(19) 0.94593(16) 0.0457(7) Uani 1 1 d .
C55 C 0.4979(2) 0.75822(19) 0.94940(15) 0.0462(7) Uani 1 1 d .
C56 C 0.4493(2) 0.73022(15) 0.90627(14) 0.0375(6) Uani 1 1 d .
F52 F 0.41683(11) 0.87452(9) 0.81283(8) 0.0387(4) Uani 1 1 d .
F53 F 0.50977(13) 0.92999(10) 0.89503(10) 0.0531(5) Uani 1 1 d .
F54 F 0.56423(15) 0.85377(13) 0.98787(11) 0.0659(6) Uani 1 1 d .
F55 F 0.52527(16) 0.71974(13) 0.99433(10) 0.0675(7) Uani 1 1 d .
F56 F 0.43397(13) 0.66321(9) 0.91332(9) 0.0490(5) Uani 1 1 d .

loop_
_atom_site_aniso_label
_atom_site_aniso_U_11
_atom_site_aniso_U_22
_atom_site_aniso_U_33
_atom_site_aniso_U_23
_atom_site_aniso_U_13
_atom_site_aniso_U_12
Pb1 0.05148(8) 0.04075(7) 0.04207(7) 0.00051(5) -0.00105(6) 0.00386(6)
C1 0.065(2) 0.0471(18) 0.0350(17) -0.0055(14) 0.0057(16) 0.0008(16)
C2 0.068(3) 0.0458(18) 0.0439(18) -0.0095(14) 0.0036(18) -0.0045(17)
C3 0.057(2) 0.070(3) 0.0421(19) 0.0001(17) -0.0042(17) -0.0012(19)
C4 0.056(2) 0.0507(19) 0.0401(18) 0.0012(15) 0.0035(16) 0.0053(16)
C5 0.063(2) 0.0455(17) 0.0342(16) -0.0011(13) 0.0048(16) 0.0000(16)
C6 0.070(3) 0.0411(17) 0.0448(19) 0.0040(14) 0.0088(18) 0.0007(17)
C7 0.062(3) 0.069(3) 0.059(2) -0.009(2) -0.015(2) 0.013(2)
C8 0.075(3) 0.094(4) 0.079(3) 0.010(3) -0.005(3) 0.027(3)
C9 0.066(3) 0.0434(18) 0.062(2) 0.0087(17) 0.001(2) 0.0063(17)
C10 0.115(4) 0.054(2) 0.055(2) 0.0090(19) -0.001(3) -0.010(3)
N1 0.067(2) 0.067(2) 0.079(3) 0.004(2) 0.013(2) -0.0026(19)
C11 0.051(2) 0.0445(19) 0.074(3) 0.0110(18) 0.0079(19) -0.0024(16)
C12 0.077(3) 0.058(2) 0.094(4) 0.025(2) 0.034(3) 0.008(2)
B1 0.0343(16) 0.0273(14) 0.0283(15) -0.0017(11) -0.0002(12) 0.0003(11)
C21 0.0353(15) 0.0345(14) 0.0334(15) -0.0064(11) 0.0015(12) -0.0012(11)
C22 0.0399(17) 0.0407(16) 0.0344(15) -0.0024(12) 0.0031(13) -0.0044(13)
C23 0.052(2) 0.058(2) 0.0365(17) -0.0045(15) 0.0073(15) -0.0114(17)
C24 0.0410(19) 0.070(2) 0.049(2) -0.0185(18) 0.0161(16) -0.0079(17)
C25 0.0367(18) 0.056(2) 0.060(2) -0.0211(17) 0.0048(16) 0.0039(15)
C26 0.0384(16) 0.0398(16) 0.0461(18) -0.0077(13) 0.0024(14) -0.0004(13)
F22 0.0507(11) 0.0446(10) 0.0399(10) 0.0101(8) 0.0050(9) 0.0016(8)
F23 0.0727(17) 0.0861(17) 0.0418(12) 0.0107(11) 0.0154(11) -0.0163(13)
F24 0.0513(14) 0.111(2) 0.0623(15) -0.0230(14) 0.0271(12) -0.0114(14)
F25 0.0435(12) 0.0783(16) 0.0918(19) -0.0214(14) 0.0128(12) 0.0169(12)
F26 0.0444(11) 0.0433(10) 0.0586(12) 0.0016(9) -0.0018(9) 0.0107(8)
C31 0.0331(15) 0.0283(12) 0.0311(13) 0.0005(10) -0.0001(11) -0.0020(10)
C32 0.0376(13) 0.0284(12) 0.0324(14) -0.0034(10) 0.0014(12) -0.0007(10)
C33 0.0382(17) 0.0366(14) 0.0316(14) 0.0011(11) -0.0055(12) -0.0039(12)
C34 0.0309(15) 0.0367(14) 0.0441(17) 0.0028(12) -0.0031(13) 0.0036(11)
C35 0.0374(16) 0.0317(13) 0.0357(15) -0.0020(11) 0.0056(13) 0.0020(11)
C36 0.0359(14) 0.0282(12) 0.0283(13) -0.0021(10) -0.0010(11) -0.0016(10)
F32 0.0496(11) 0.0385(9) 0.0344(9) -0.0097(7) -0.0042(8) 0.0060(8)
F33 0.0496(12) 0.0563(11) 0.0369(10) -0.0053(8) -0.0144(9) 0.0033(9)
F34 0.0405(11) 0.0569(12) 0.0577(13) -0.0022(10) -0.0110(9) 0.0147(9)
F35 0.0436(11) 0.0450(10) 0.0503(11) -0.0102(8) 0.0035(9) 0.0134(8)
F36 0.0414(10) 0.0397(8) 0.0313(8) -0.0075(7) -0.0023(8) 0.0028(8)
C41 0.0342(15) 0.0285(12) 0.0333(14) 0.0015(10) -0.0063(12) 0.0022(11)
C42 0.0414(16) 0.0310(13) 0.0346(15) 0.0010(11) -0.0045(13) 0.0016(12)
C43 0.053(2) 0.0266(12) 0.0470(18) -0.0006(12) -0.0120(15) 0.0018(13)
C44 0.0447(19) 0.0310(14) 0.0518(19) 0.0079(13) -0.0093(15) -0.0076(12)
C45 0.0361(18) 0.0386(15) 0.0420(17) 0.0092(12) 0.0006(13) -0.0005(12)
C46 0.0378(16) 0.0327(13) 0.0351(15) 0.0016(10) -0.0056(13) 0.0013(12)
F42 0.0518(11) 0.0352(9) 0.0374(9) -0.0065(7) 0.0026(9) 0.0013(8)
F43 0.0821(16) 0.0321(9) 0.0526(12) -0.0072(8) -0.0086(11) -0.0076(9)
F44 0.0713(14) 0.0369(10) 0.0656(14) 0.0084(9) -0.0026(12) -0.0200(10)
F45 0.0573(13) 0.0494(11) 0.0529(12) 0.0115(9) 0.0109(10) -0.0086(10)
F46 0.0467(10) 0.0385(9) 0.0369(9) -0.0017(7) 0.0049(8) 0.0000(8)
C51 0.0299(14) 0.0340(13) 0.0304(14) -0.0018(11) 0.0015(11) 0.0019(10)
C52 0.0329(15) 0.0362(14) 0.0305(14) -0.0009(11) 0.0020(11) 0.0002(11)
C53 0.0397(17) 0.0402(15) 0.0391(16) -0.0079(13) 0.0049(13) -0.0089(13)
C54 0.0400(17) 0.0575(19) 0.0397(17) -0.0098(15) -0.0068(15) -0.0085(14)
C55 0.0481(18) 0.0547(19) 0.0359(17) 0.0023(14) -0.0109(15) 0.0013(15)
C56 0.0422(17) 0.0354(14) 0.0350(15) 0.0020(12) -0.0035(13) -0.0014(12)
F52 0.0428(10) 0.0323(8) 0.0410(10) 0.0035(7) -0.0025(8) -0.0018(7)
F53 0.0578(13) 0.0431(10) 0.0583(13) -0.0088(9) -0.0027(10) -0.0173(9)
F54 0.0686(16) 0.0765(15) 0.0526(13) -0.0083(11) -0.0222(12) -0.0195(13)
F55 0.0779(17) 0.0725(15) 0.0520(13) 0.0157(11) -0.0317(13) -0.0043(12)
F56 0.0595(13) 0.0367(9) 0.0508(12) 0.0089(8) -0.0160(10) -0.0017(9)

loop_
_atom_type_symbol
_atom_type_description
_atom_type_scat_dispersion_real
_atom_type_scat_dispersion_imag
_atom_type_scat_source
C C 0.0033 0.0016 'International Tables Vol C Tables 4.2.6.8 and 6.1.1.4'
H H 0.0000 0.0000 'International Tables Vol C Tables 4.2.6.8 and 6.1.1.4'
B B 0.0013 0.0007 'International Tables Vol C Tables 4.2.6.8 and 6.1.1.4'
F F 0.0171 0.0103 'International Tables Vol C Tables 4.2.6.8 and 6.1.1.4'
N N 0.0061 0.0033 'International Tables Vol C Tables 4.2.6.8 and 6.1.1.4'
Pb Pb -3.3944 10.1111 'International Tables Vol C Tables 4.2.6.8 and 6.1.1.4'

loop_
_geom_angle_atom_site_label_1
_geom_angle_atom_site_label_2
_geom_angle_atom_site_label_3
_geom_angle
C9 Pb1 C7 117.99(16)
C9 Pb1 C1 122.10(16)
C7 Pb1 C1 119.88(15)
C9 Pb1 N1 89.32(15)
C7 Pb1 N1 92.00(18)
C1 Pb1 N1 86.80(14)
C2 C1 Pb1 109.4(2)
C2 C1 H1A 109.8
Pb1 C1 H1A 109.8
C2 C1 H1B 109.8
Pb1 C1 H1B 109.8
H1A C1 H1B 108.2
C1 C2 C3 111.1(3)
C1 C2 C6 110.0(3)
C3 C2 C6 103.7(3)
C1 C2 H2 110.6
C3 C2 H2 110.6
C6 C2 H2 110.6
C4 C3 C2 102.3(3)
C4 C3 H3A 111.3
C2 C3 H3A 111.3
C4 C3 H3B 111.3
C2 C3 H3B 111.3
H3A C3 H3B 109.2
C5 C4 C3 111.3(3)
C5 C4 H4 124.3
C3 C4 H4 124.3
C4 C5 C6 111.5(3)
C4 C5 H5 124.2
C6 C5 H5 124.2
C5 C6 C2 101.8(3)
C5 C6 H6A 111.4
C2 C6 H6A 111.4
C5 C6 H6B 111.4
C2 C6 H6B 111.4
H6A C6 H6B 109.3
C8 C7 Pb1 112.6(3)
C8 C7 H7A 109.1
Pb1 C7 H7A 109.1
C8 C7 H7B 109.1
Pb1 C7 H7B 109.1
H7A C7 H7B 107.8
C7 C8 H8A 109.5
C7 C8 H8B 109.5
H8A C8 H8B 109.5
C7 C8 H8C 109.5
H8A C8 H8C 109.5
H8B C8 H8C 109.5
C10 C9 Pb1 112.2(3)
C10 C9 H9A 109.2
Pb1 C9 H9A 109.2
C10 C9 H9B 109.2
Pb1 C9 H9B 109.2
H9A C9 H9B 107.9
C9 C10 H10A 109.5
C9 C10 H10B 109.5
H10A C10 H10B 109.5
C9 C10 H10C 109.5
H10A C10 H10C 109.5
H10B C10 H10C 109.5
C11 N1 Pb1 164.3(4)
N1 C11 C12 179.3(5)
C11 C12 H12A 109.5
C11 C12 H12B 109.5
H12A C12 H12B 109.5
C11 C12 H12C 109.5
H12A C12 H12C 109.5
H12B C12 H12C 109.5
C51 B1 C41 114.4(2)
C51 B1 C21 101.9(2)
C41 B1 C21 113.6(2)
C51 B1 C31 115.2(2)
C41 B1 C31 100.7(2)
C21 B1 C31 111.6(2)
C22 C21 C26 113.1(3)
C22 C21 B1 127.5(3)
C26 C21 B1 119.2(3)
F22 C22 C21 121.4(3)
F22 C22 C23 114.8(3)
C21 C22 C23 123.8(3)
F23 C23 C24 120.4(3)
F23 C23 C22 119.7(4)
C24 C23 C22 119.9(3)
F24 C24 C23 120.5(4)
F24 C24 C25 120.4(4)
C23 C24 C25 119.0(3)
F25 C25 C26 120.2(4)
F25 C25 C24 120.6(3)
C26 C25 C24 119.1(3)
F26 C26 C25 116.3(3)
F26 C26 C21 118.8(3)
C25 C26 C21 124.9(3)
C36 C31 C32 113.5(3)
C36 C31 B1 127.0(3)
C32 C31 B1 119.3(2)
F32 C32 C33 116.0(3)
F32 C32 C31 119.1(3)
C33 C32 C31 124.9(3)
F33 C33 C34 120.2(3)
F33 C33 C32 120.8(3)
C34 C33 C32 119.0(3)
F34 C34 C33 120.1(3)
F34 C34 C35 120.8(3)
C33 C34 C35 119.1(3)
F35 C35 C34 119.5(3)
F35 C35 C36 120.5(3)
C34 C35 C36 120.0(3)
F36 C36 C35 115.1(3)
F36 C36 C31 121.4(3)
C35 C36 C31 123.4(3)
C42 C41 C46 113.1(3)
C42 C41 B1 127.0(3)
C46 C41 B1 118.9(2)
F42 C42 C43 114.2(3)
F42 C42 C41 121.1(3)
C43 C42 C41 124.6(3)
F43 C43 C44 120.1(3)
F43 C43 C42 120.7(3)
C44 C43 C42 119.3(3)
F44 C44 C43 120.5(3)
F44 C44 C45 120.6(3)
C43 C44 C45 118.9(3)
F45 C45 C46 121.3(3)
F45 C45 C44 119.3(3)
C46 C45 C44 119.4(3)
F46 C46 C45 116.1(3)
F46 C46 C41 119.2(3)
C45 C46 C41 124.7(3)
C56 C51 C52 113.2(3)
C56 C51 B1 127.1(3)
C52 C51 B1 119.2(3)
F52 C52 C53 116.0(3)
F52 C52 C51 119.2(3)
C53 C52 C51 124.7(3)
F53 C53 C54 120.0(3)
F53 C53 C52 120.8(3)
C54 C53 C52 119.2(3)
F54 C54 C55 120.6(3)
F54 C54 C53 120.3(3)
C55 C54 C53 119.1(3)
F55 C55 C54 119.9(3)
F55 C55 C56 120.3(3)
C54 C55 C56 119.8(3)
F56 C56 C55 115.0(3)
F56 C56 C51 121.0(3)
C55 C56 C51 124.0(3)

loop_
_geom_bond_atom_site_label_1
_geom_bond_atom_site_label_2
_geom_bond_distance
Pb1 C9 2.214(4)
Pb1 C7 2.219(4)
Pb1 C1 2.223(4)
Pb1 N1 2.506(4)
C1 C2 1.521(6)
C1 H1A 0.9900
C1 H1B 0.9900
C2 C3 1.534(6)
C2 C6 1.550(5)
C2 H2 1.0000
C3 C4 1.503(5)
C3 H3A 0.9900
C3 H3B 0.9900
C4 C5 1.327(5)
C4 H4 0.9500
C5 C6 1.505(5)
C5 H5 0.9500
C6 H6A 0.9900
C6 H6B 0.9900
C7 C8 1.498(6)
C7 H7A 0.9900
C7 H7B 0.9900
C8 H8A 0.9800
C8 H8B 0.9800
C8 H8C 0.9800
C9 C10 1.512(6)
C9 H9A 0.9900
C9 H9B 0.9900
C10 H10A 0.9800
C10 H10B 0.9800
C10 H10C 0.9800
N1 C11 1.123(6)
C11 C12 1.448(6)
C12 H12A 0.9800
C12 H12B 0.9800
C12 H12C 0.9800
B1 C51 1.646(4)
B1 C41 1.653(4)
B1 C21 1.658(4)
B1 C31 1.660(4)
C21 C22 1.384(4)
C21 C26 1.392(5)
C22 F22 1.353(4)
C22 C23 1.391(5)
C23 F23 1.347(4)
C23 C24 1.363(6)
C24 F24 1.343(4)
C24 C25 1.376(6)
C25 F25 1.350(4)
C25 C26 1.374(5)
C26 F26 1.360(4)
C31 C36 1.387(4)
C31 C32 1.396(4)
C32 F32 1.350(3)
C32 C33 1.374(4)
C33 F33 1.346(3)
C33 C34 1.373(4)
C34 F34 1.342(3)
C34 C35 1.377(4)
C35 F35 1.353(3)
C35 C36 1.384(4)
C36 F36 1.350(3)
C41 C42 1.385(4)
C41 C46 1.392(4)
C42 F42 1.362(4)
C42 C43 1.384(4)
C43 F43 1.348(4)
C43 C44 1.376(5)
C44 F44 1.341(4)
C44 C45 1.384(5)
C45 F45 1.347(4)
C45 C46 1.373(4)
C46 F46 1.354(3)
C51 C56 1.387(4)
C51 C52 1.393(4)
C52 F52 1.349(3)
C52 C53 1.381(4)
C53 F53 1.349(4)
C53 C54 1.374(5)
C54 F54 1.345(4)
C54 C55 1.373(5)
C55 F55 1.343(4)
C55 C56 1.387(5)
C56 F56 1.356(3)

loop_
_geom_torsion_atom_site_label_1
_geom_torsion_atom_site_label_2
_geom_torsion_atom_site_label_3
_geom_torsion_atom_site_label_4
_geom_torsion
C9 Pb1 C1 C2 90.3(3)
C7 Pb1 C1 C2 -92.1(3)
N1 Pb1 C1 C2 177.5(3)
Pb1 C1 C2 C3 -55.5(4)
Pb1 C1 C2 C6 58.7(3)
C1 C2 C3 C4 89.1(4)
C6 C2 C3 C4 -29.0(4)
C2 C3 C4 C5 19.1(5)
C3 C4 C5 C6 -0.4(5)
C4 C5 C6 C2 -18.2(4)
C1 C2 C6 C5 -90.2(4)
C3 C2 C6 C5 28.7(4)
C9 Pb1 C7 C8 146.4(4)
C1 Pb1 C7 C8 -31.4(4)
N1 Pb1 C7 C8 56.1(4)
C7 Pb1 C9 C10 -11.2(4)
C1 Pb1 C9 C10 166.5(3)
N1 Pb1 C9 C10 80.7(3)
C9 Pb1 N1 C11 66.3(13)
C7 Pb1 N1 C11 -175.7(13)
C1 Pb1 N1 C11 -55.9(13)
Pb1 N1 C11 C12 -70(58)
C51 B1 C21 C22 -106.2(3)
C41 B1 C21 C22 130.2(3)
C31 B1 C21 C22 17.2(4)
C51 B1 C21 C26 69.2(3)
C41 B1 C21 C26 -54.4(4)
C31 B1 C21 C26 -167.4(3)
C26 C21 C22 F22 -176.2(3)
B1 C21 C22 F22 -0.6(5)
C26 C21 C22 C23 2.9(5)
B1 C21 C22 C23 178.5(3)
F22 C22 C23 F23 -0.5(5)
C21 C22 C23 F23 -179.7(3)
F22 C22 C23 C24 179.0(3)
C21 C22 C23 C24 -0.2(5)
F23 C23 C24 F24 -0.8(6)
C22 C23 C24 F24 179.8(3)
F23 C23 C24 C25 177.1(3)
C22 C23 C24 C25 -2.4(5)
F24 C24 C25 F25 -0.7(6)
C23 C24 C25 F25 -178.6(3)
F24 C24 C25 C26 179.9(3)
C23 C24 C25 C26 2.0(6)
F25 C25 C26 F26 1.7(5)
C24 C25 C26 F26 -178.9(3)
F25 C25 C26 C21 -178.4(3)
C24 C25 C26 C21 1.0(6)
C22 C21 C26 F26 176.6(3)
B1 C21 C26 F26 0.5(4)
C22 C21 C26 C25 -3.3(5)
B1 C21 C26 C25 -179.4(3)
C51 B1 C31 C36 -16.2(4)
C41 B1 C31 C36 107.4(3)
C21 B1 C31 C36 -131.8(3)
C51 B1 C31 C32 169.4(3)
C41 B1 C31 C32 -67.0(3)
C21 B1 C31 C32 53.8(3)
C36 C31 C32 F32 -178.1(3)
B1 C31 C32 F32 -2.9(4)
C36 C31 C32 C33 2.0(4)
B1 C31 C32 C33 177.2(3)
F32 C32 C33 F33 0.9(4)
C31 C32 C33 F33 -179.2(3)
F32 C32 C33 C34 -179.3(3)
C31 C32 C33 C34 0.6(5)
F33 C33 C34 F34 -0.7(5)
C32 C33 C34 F34 179.5(3)
F33 C33 C34 C35 177.4(3)
C32 C33 C34 C35 -2.5(5)
F34 C34 C35 F35 0.0(4)
C33 C34 C35 F35 -178.1(3)
F34 C34 C35 C36 179.5(3)
C33 C34 C35 C36 1.5(5)
F35 C35 C36 F36 1.6(4)
C34 C35 C36 F36 -177.9(3)
F35 C35 C36 C31 -179.0(3)
C34 C35 C36 C31 1.4(5)
C32 C31 C36 F36 176.3(3)
B1 C31 C36 F36 1.6(4)
C32 C31 C36 C35 -3.0(4)
B1 C31 C36 C35 -177.8(3)
C51 B1 C41 C42 -135.6(3)
C21 B1 C41 C42 -19.1(4)
C31 B1 C41 C42 100.3(3)
C51 B1 C41 C46 56.2(4)
C21 B1 C41 C46 172.7(3)
C31 B1 C41 C46 -67.9(3)
C46 C41 C42 F42 -179.7(3)
B1 C41 C42 F42 11.6(5)
C46 C41 C42 C43 1.5(4)
B1 C41 C42 C43 -167.3(3)
F42 C42 C43 F43 -1.1(4)
C41 C42 C43 F43 177.8(3)
F42 C42 C43 C44 179.9(3)
C41 C42 C43 C44 -1.2(5)
F43 C43 C44 F44 -1.0(5)
C42 C43 C44 F44 178.0(3)
F43 C43 C44 C45 -179.2(3)
C42 C43 C44 C45 -0.2(5)
F44 C44 C45 F45 2.0(5)
C43 C44 C45 F45 -179.8(3)
F44 C44 C45 C46 -177.1(3)
C43 C44 C45 C46 1.1(5)
F45 C45 C46 F46 -1.6(4)
C44 C45 C46 F46 177.4(3)
F45 C45 C46 C41 -179.8(3)
C44 C45 C46 C41 -0.8(5)
C42 C41 C46 F46 -178.6(3)
B1 C41 C46 F46 -8.9(4)
C42 C41 C46 C45 -0.5(4)
B1 C41 C46 C45 169.2(3)
C41 B1 C51 C56 18.8(4)
C21 B1 C51 C56 -104.2(3)
C31 B1 C51 C56 134.8(3)
C41 B1 C51 C52 -169.9(3)
C21 B1 C51 C52 67.1(3)
C31 B1 C51 C52 -53.9(4)
C56 C51 C52 F52 177.9(3)
B1 C51 C52 F52 5.5(4)
C56 C51 C52 C53 -1.0(5)
B1 C51 C52 C53 -173.4(3)
F52 C52 C53 F53 0.6(4)
C51 C52 C53 F53 179.7(3)
F52 C52 C53 C54 -178.6(3)
C51 C52 C53 C54 0.4(5)
F53 C53 C54 F54 2.1(5)
C52 C53 C54 F54 -178.7(3)
F53 C53 C54 C55 -179.2(3)
C52 C53 C54 C55 0.0(5)
F54 C54 C55 F55 -1.3(6)
C53 C54 C55 F55 179.9(3)
F54 C54 C55 C56 178.9(3)
C53 C54 C55 C56 0.2(6)
F55 C55 C56 F56 -0.8(5)
C54 C55 C56 F56 178.9(3)
F55 C55 C56 C51 179.3(3)
C54 C55 C56 C51 -1.0(6)
C52 C51 C56 F56 -178.6(3)
B1 C51 C56 F56 -6.9(5)
C52 C51 C56 C55 1.3(5)
B1 C51 C56 C55 173.0(3)
